data_4342547
loop_
_publ_author_name
'Zhang, Zhenyu'
'Zhang, Houyu'
'Jiao, Chuanjun'
'Ye, Kaiqi'
'Zhang, Hongyu'
'Zhang, Jingying'
'Wang, Yue'

_publ_section_title
;
 2-(2-Hydroxyphenyl)benzimidazole-Based Four-Coordinate Boron-Containing
 Materials with Highly Efficient Deep-Blue Photoluminescence and
 Electroluminescence.
;
_journal_issue 6
_journal_name_full 'Inorganic chemistry'
_journal_page_first 2652
_journal_page_last 2659
_journal_paper_doi 10.1021/ic502815q
_journal_volume 54
_journal_year 2015
_chemical_formula_sum 'C31 H23 B N2 O'
_chemical_formula_weight 450.32
_chemical_name_systematic
; 
 ? 
;
_space_group_IT_number 61
_symmetry_cell_setting orthorhombic
_symmetry_space_group_name_Hall '-P 2ac 2ab'
_symmetry_space_group_name_H-M 'P b c a'
_atom_sites_solution_hydrogens geom
_atom_sites_solution_primary direct
_atom_sites_solution_secondary difmap
_audit_creation_method SHELXL-97
_cell_angle_alpha 90.00
_cell_angle_beta 90.00
_cell_angle_gamma 90.00
_cell_formula_units_Z 8
_cell_length_a 13.918(2)
_cell_length_b 18.380(3)
_cell_length_c 18.813(3)
_cell_measurement_reflns_used 24520
_cell_measurement_temperature 293(2)
_cell_measurement_theta_max 19.132
_cell_measurement_theta_min 2.614
_cell_volume 4812.6(13)
_computing_cell_refinement PROCESS-AUTO
_computing_data_collection PROCESS-AUTO
_computing_data_reduction PROCESS-AUTO
_computing_molecular_graphics 'SHELXL-97 (Sheldrick, 1997)'
_computing_publication_material 'SHELXL-97 (Sheldrick, 1997)'
_computing_structure_refinement 'SHELXL-97 (Sheldrick, 1997)'
_computing_structure_solution 'SHELXS-97 (Sheldrick, 1990)'
_diffrn_ambient_temperature 293(2)
_diffrn_detector_area_resol_mean 0
_diffrn_measured_fraction_theta_full 0.995
_diffrn_measured_fraction_theta_max 0.995
_diffrn_measurement_device_type 'CCD area detector'
_diffrn_measurement_method 'phi and omega scans'
_diffrn_radiation_monochromator graphite
_diffrn_radiation_source 'fine-focus sealed tube'
_diffrn_radiation_type MoK\a
_diffrn_radiation_wavelength 0.71073
_diffrn_reflns_av_R_equivalents 0.0889
_diffrn_reflns_av_sigmaI/netI 0.0559
_diffrn_reflns_limit_h_max 13
_diffrn_reflns_limit_h_min -15
_diffrn_reflns_limit_k_max 20
_diffrn_reflns_limit_k_min -20
_diffrn_reflns_limit_l_max 20
_diffrn_reflns_limit_l_min -20
_diffrn_reflns_number 22641
_diffrn_reflns_theta_full 23.34
_diffrn_reflns_theta_max 23.34
_diffrn_reflns_theta_min 2.13
_diffrn_standards_decay_% 0
_diffrn_standards_interval_count 0
_diffrn_standards_interval_time 0
_diffrn_standards_number 0
_exptl_absorpt_coefficient_mu 0.075
_exptl_absorpt_correction_T_max 0.9845
_exptl_absorpt_correction_T_min 0.9693
_exptl_crystal_colour colorless
_exptl_crystal_density_diffrn 1.243
_exptl_crystal_density_method 'not measured'
_exptl_crystal_description block
_exptl_crystal_F_000 1888
_exptl_crystal_size_max 0.42
_exptl_crystal_size_mid 0.32
_exptl_crystal_size_min 0.21
_refine_diff_density_max 0.186
_refine_diff_density_min -0.265
_refine_diff_density_rms 0.044
_refine_ls_extinction_method none
_refine_ls_goodness_of_fit_ref 1.069
_refine_ls_hydrogen_treatment constr
_refine_ls_matrix_type full
_refine_ls_number_parameters 316
_refine_ls_number_reflns 3474
_refine_ls_number_restraints 0
_refine_ls_restrained_S_all 1.069
_refine_ls_R_factor_all 0.0899
_refine_ls_R_factor_gt 0.0640
_refine_ls_shift/su_max 0.000
_refine_ls_shift/su_mean 0.000
_refine_ls_structure_factor_coef Fsqd
_refine_ls_weighting_details 'calc w=1/[\s^2^(Fo^2^)+(0.0530P)^2^+3.2526P] where P=(Fo^2^+2Fc^2^)/3'
_refine_ls_weighting_scheme calc
_refine_ls_wR_factor_gt 0.1352
_refine_ls_wR_factor_ref 0.1489
_reflns_number_gt 2584
_reflns_number_total 3474
_reflns_threshold_expression >2sigma(I)
_cod_data_source_file ic502815q_si_002.cif
_cod_data_source_block 1
_cod_depositor_comments
;
The following automatic conversions were performed:

'_symmetry_cell_setting' value 'ORTHORHOMBIC' changed to
'orthorhombic' according to
/usr/data/users/saulius/crontab/automatic-downloads/rss-feeds/ACS/lib/dictionaries/cif_core.dic
dictionary named 'cif_core.dic' version 2.4.2 from 2011-04-26.

Automatic conversion script
Id: cif_fix_values 3086 2015-02-26 13:12:21Z robertas 

 Adding full bibliography for 4342547--4342548.cif.
;
_cod_original_cell_volume 4812.6(12)
_cod_original_sg_symbol_H-M Pbca
_cod_database_code 4342547

loop_
_symmetry_equiv_pos_as_xyz
'x, y, z'
'-x+1/2, -y, z+1/2'
'-x, y+1/2, -z+1/2'
'x+1/2, -y+1/2, -z'
'-x, -y, -z'
'x-1/2, y, -z-1/2'
'x, -y-1/2, z-1/2'
'-x-1/2, y-1/2, z'

loop_
_atom_site_label
_atom_site_type_symbol
_atom_site_fract_x
_atom_site_fract_y
_atom_site_fract_z
_atom_site_U_iso_or_equiv
_atom_site_adp_type
_atom_site_occupancy
_atom_site_symmetry_multiplicity
_atom_site_calc_flag
B B 0.2189(3) 0.10374(18) 0.46225(19) 0.0330(9) Uani 1 1 d
O O 0.22138(14) 0.02246(10) 0.45223(11) 0.0374(6) Uani 1 1 d
N1 N 0.25081(17) 0.11436(12) 0.54302(12) 0.0314(6) Uani 1 1 d
N3 N 0.33352(18) 0.09264(13) 0.64118(13) 0.0369(7) Uani 1 1 d
C1 C 0.2962(2) -0.01606(15) 0.47744(16) 0.0333(8) Uani 1 1 d
C2 C 0.3204(2) -0.08100(16) 0.44260(18) 0.0426(9) Uani 1 1 d
H2 H 0.2855 -0.0963 0.4032 0.080 Uiso 1 1 calc
C3 C 0.3959(3) -0.12173(16) 0.46705(19) 0.0474(9) Uani 1 1 d
H3 H 0.4116 -0.1648 0.4439 0.080 Uiso 1 1 calc
C4 C 0.4493(2) -0.10037(17) 0.52533(19) 0.0449(9) Uani 1 1 d
H4 H 0.5012 -0.1282 0.5404 0.080 Uiso 1 1 calc
C5 C 0.4250(2) -0.03755(16) 0.56103(17) 0.0392(8) Uani 1 1 d
H5 H 0.4606 -0.0232 0.6004 0.080 Uiso 1 1 calc
C6 C 0.3475(2) 0.00465(14) 0.53854(17) 0.0332(8) Uani 1 1 d
C7 C 0.3131(2) 0.06954(15) 0.57426(16) 0.0318(7) Uani 1 1 d
C8 C 0.2298(2) 0.17004(15) 0.59177(15) 0.0323(7) Uani 1 1 d
C9 C 0.1708(2) 0.23155(16) 0.58642(17) 0.0382(8) Uani 1 1 d
H9 H 0.1356 0.2415 0.5456 0.080 Uiso 1 1 calc
C10 C 0.1678(2) 0.27643(16) 0.64492(18) 0.0411(8) Uani 1 1 d
H10 H 0.1305 0.3183 0.6428 0.080 Uiso 1 1 calc
C11 C 0.2181(2) 0.26184(18) 0.70692(19) 0.0463(9) Uani 1 1 d
H11 H 0.2131 0.2937 0.7451 0.080 Uiso 1 1 calc
C12 C 0.2755(2) 0.20062(18) 0.71294(17) 0.0454(9) Uani 1 1 d
H12 H 0.3089 0.1898 0.7544 0.080 Uiso 1 1 calc
C13 C 0.2802(2) 0.15636(15) 0.65313(16) 0.0326(7) Uani 1 1 d
C14 C 0.3916(3) 0.06060(18) 0.69638(17) 0.0421(9) Uani 1 1 d
C15 C 0.4779(3) 0.0906(2) 0.7122(2) 0.0656(12) Uani 1 1 d
H15 H 0.5027 0.1285 0.6849 0.080 Uiso 1 1 calc
C16 C 0.5286(4) 0.0635(3) 0.7703(3) 0.0999(19) Uani 1 1 d
H16 H 0.5878 0.0833 0.7826 0.080 Uiso 1 1 calc
C17 C 0.4903(6) 0.0066(4) 0.8097(2) 0.107(2) Uani 1 1 d
H17 H 0.5238 -0.0119 0.8485 0.080 Uiso 1 1 calc
C18 C 0.4051(5) -0.0215(3) 0.7915(3) 0.101(2) Uani 1 1 d
H18 H 0.3802 -0.0597 0.8182 0.080 Uiso 1 1 calc
C19 C 0.3540(3) 0.0040(2) 0.7358(2) 0.0702(13) Uani 1 1 d
H19 H 0.2947 -0.0161 0.7242 0.080 Uiso 1 1 calc
C20 C 0.1094(2) 0.12852(15) 0.45152(15) 0.0309(7) Uani 1 1 d
C21 C 0.0364(2) 0.09500(17) 0.49012(18) 0.0423(9) Uani 1 1 d
H21 H 0.0531 0.0609 0.5245 0.080 Uiso 1 1 calc
C22 C -0.0598(2) 0.11012(19) 0.4796(2) 0.0534(10) Uani 1 1 d
H22 H -0.1064 0.0865 0.5064 0.080 Uiso 1 1 calc
C23 C -0.0862(3) 0.1607(2) 0.4289(2) 0.0600(11) Uani 1 1 d
H23 H -0.1507 0.1710 0.4209 0.080 Uiso 1 1 calc
C24 C -0.0161(3) 0.19542(19) 0.3904(2) 0.0537(10) Uani 1 1 d
H24 H -0.0336 0.2299 0.3566 0.080 Uiso 1 1 calc
C25 C 0.0798(2) 0.18003(16) 0.40110(17) 0.0401(8) Uani 1 1 d
H25 H 0.1259 0.2044 0.3743 0.080 Uiso 1 1 calc
C26 C 0.2967(2) 0.14291(16) 0.41193(16) 0.0343(8) Uani 1 1 d
C27 C 0.3283(2) 0.21465(17) 0.42432(17) 0.0417(8) Uani 1 1 d
H27 H 0.3040 0.2401 0.4631 0.080 Uiso 1 1 calc
C28 C 0.3946(3) 0.24833(19) 0.3802(2) 0.0498(10) Uani 1 1 d
H28 H 0.4141 0.2957 0.3899 0.080 Uiso 1 1 calc
C29 C 0.4316(2) 0.2126(2) 0.3227(2) 0.0538(10) Uani 1 1 d
H29 H 0.4761 0.2354 0.2934 0.080 Uiso 1 1 calc
C30 C 0.4021(3) 0.1421(2) 0.30844(18) 0.0515(10) Uani 1 1 d
H30 H 0.4264 0.1173 0.2693 0.080 Uiso 1 1 calc
C31 C 0.3364(2) 0.10892(18) 0.35260(17) 0.0439(9) Uani 1 1 d
H31 H 0.3177 0.0615 0.3423 0.080 Uiso 1 1 calc

loop_
_atom_site_aniso_label
_atom_site_aniso_U_11
_atom_site_aniso_U_22
_atom_site_aniso_U_33
_atom_site_aniso_U_23
_atom_site_aniso_U_13
_atom_site_aniso_U_12
B 0.035(2) 0.0252(18) 0.039(2) -0.0032(16) -0.0011(17) 0.0002(16)
O 0.0388(13) 0.0254(11) 0.0479(13) -0.0015(10) -0.0084(11) 0.0022(10)
N1 0.0315(14) 0.0248(13) 0.0379(15) 0.0027(11) -0.0021(12) -0.0023(11)
N3 0.0387(16) 0.0350(15) 0.0369(16) 0.0068(12) -0.0062(13) -0.0005(13)
C1 0.0326(19) 0.0241(16) 0.0432(19) 0.0042(14) -0.0012(15) -0.0019(14)
C2 0.052(2) 0.0242(17) 0.052(2) -0.0031(15) -0.0005(18) 0.0017(16)
C3 0.055(2) 0.0257(18) 0.061(2) 0.0027(17) 0.007(2) 0.0083(17)
C4 0.046(2) 0.0291(18) 0.059(2) 0.0151(17) 0.0042(19) 0.0064(16)
C5 0.038(2) 0.0319(18) 0.048(2) 0.0113(16) 0.0005(16) 0.0015(15)
C6 0.0318(18) 0.0215(16) 0.0463(19) 0.0071(14) 0.0034(16) 0.0020(13)
C7 0.0320(18) 0.0272(16) 0.0361(19) 0.0064(14) -0.0013(15) -0.0038(15)
C8 0.0326(18) 0.0283(17) 0.0359(18) -0.0013(14) -0.0027(15) -0.0026(14)
C9 0.0376(19) 0.0293(17) 0.048(2) -0.0045(15) 0.0007(16) 0.0002(15)
C10 0.039(2) 0.0330(18) 0.051(2) -0.0085(16) -0.0020(17) -0.0013(15)
C11 0.045(2) 0.043(2) 0.051(2) -0.0145(17) 0.0022(19) -0.0041(18)
C12 0.049(2) 0.049(2) 0.0384(19) -0.0036(17) -0.0050(17) -0.0020(18)
C13 0.0338(19) 0.0263(16) 0.0378(19) 0.0005(14) -0.0014(15) 0.0005(14)
C14 0.050(2) 0.042(2) 0.0338(19) 0.0060(15) -0.0049(17) 0.0066(17)
C15 0.064(3) 0.053(2) 0.080(3) 0.002(2) -0.035(2) 0.004(2)
C16 0.102(4) 0.087(4) 0.111(4) -0.027(3) -0.070(4) 0.030(3)
C17 0.159(6) 0.116(5) 0.046(3) -0.004(3) -0.035(4) 0.092(5)
C18 0.131(5) 0.117(5) 0.054(3) 0.048(3) 0.022(3) 0.061(4)
C19 0.074(3) 0.074(3) 0.063(3) 0.039(2) 0.018(2) 0.015(2)
C20 0.0340(18) 0.0242(16) 0.0344(17) -0.0073(14) -0.0049(15) 0.0008(14)
C21 0.040(2) 0.0329(18) 0.054(2) -0.0053(16) -0.0009(17) 0.0008(16)
C22 0.035(2) 0.050(2) 0.075(3) -0.013(2) 0.003(2) -0.0037(18)
C23 0.041(2) 0.058(2) 0.082(3) -0.021(2) -0.016(2) 0.016(2)
C24 0.053(3) 0.043(2) 0.065(3) -0.0051(19) -0.016(2) 0.0164(19)
C25 0.046(2) 0.0286(17) 0.046(2) -0.0064(15) -0.0114(17) 0.0053(16)
C26 0.0326(18) 0.0347(18) 0.0356(18) 0.0014(14) -0.0083(15) 0.0039(14)
C27 0.044(2) 0.0406(19) 0.0407(19) 0.0017(16) -0.0018(17) -0.0003(17)
C28 0.049(2) 0.045(2) 0.055(2) 0.0133(18) -0.0047(19) -0.0047(18)
C29 0.038(2) 0.068(3) 0.055(2) 0.024(2) 0.0017(19) 0.005(2)
C30 0.047(2) 0.064(3) 0.043(2) 0.0072(18) 0.0075(18) 0.014(2)
C31 0.043(2) 0.048(2) 0.041(2) 0.0039(17) 0.0002(18) 0.0072(17)

loop_
_atom_type_symbol
_atom_type_description
_atom_type_scat_dispersion_real
_atom_type_scat_dispersion_imag
_atom_type_scat_source
C C 0.0033 0.0016 'International Tables Vol C Tables 4.2.6.8 and 6.1.1.4'
H H 0.0000 0.0000 'International Tables Vol C Tables 4.2.6.8 and 6.1.1.4'
B B 0.0013 0.0007 'International Tables Vol C Tables 4.2.6.8 and 6.1.1.4'
N N 0.0061 0.0033 'International Tables Vol C Tables 4.2.6.8 and 6.1.1.4'
O O 0.0106 0.0060 'International Tables Vol C Tables 4.2.6.8 and 6.1.1.4'

loop_
_geom_angle_atom_site_label_1
_geom_angle_atom_site_label_2
_geom_angle_atom_site_label_3
_geom_angle
O B N1 103.5(2)
O B C20 106.8(2)
N1 B C20 110.5(2)
O B C26 110.8(3)
N1 B C26 108.5(2)
C20 B C26 116.0(3)
C1 O B 119.7(2)
C7 N1 C8 107.3(2)
C7 N1 B 121.7(2)
C8 N1 B 130.8(2)
C7 N3 C13 107.4(2)
C7 N3 C14 131.1(3)
C13 N3 C14 121.4(3)
O C1 C2 118.0(3)
O C1 C6 122.6(3)
C2 C1 C6 119.4(3)
C3 C2 C1 119.5(3)
C3 C2 H2 120.3
C1 C2 H2 120.3
C2 C3 C4 121.6(3)
C2 C3 H3 119.2
C4 C3 H3 119.2
C5 C4 C3 119.5(3)
C5 C4 H4 120.2
C3 C4 H4 120.2
C4 C5 C6 120.5(3)
C4 C5 H5 119.7
C6 C5 H5 119.7
C5 C6 C1 119.3(3)
C5 C6 C7 124.9(3)
C1 C6 C7 115.7(3)
N1 C7 N3 110.6(3)
N1 C7 C6 121.2(3)
N3 C7 C6 128.1(3)
C13 C8 C9 120.5(3)
C13 C8 N1 108.0(2)
C9 C8 N1 131.5(3)
C10 C9 C8 116.4(3)
C10 C9 H9 121.8
C8 C9 H9 121.8
C9 C10 C11 122.8(3)
C9 C10 H10 118.6
C11 C10 H10 118.6
C12 C11 C10 121.2(3)
C12 C11 H11 119.4
C10 C11 H11 119.4
C11 C12 C13 115.9(3)
C11 C12 H12 122.1
C13 C12 H12 122.1
C8 C13 C12 123.3(3)
C8 C13 N3 106.7(3)
C12 C13 N3 130.0(3)
C15 C14 C19 121.7(3)
C15 C14 N3 119.3(3)
C19 C14 N3 118.8(3)
C14 C15 C16 118.4(4)
C14 C15 H15 120.8
C16 C15 H15 120.8
C17 C16 C15 119.6(5)
C17 C16 H16 120.2
C15 C16 H16 120.2
C18 C17 C16 119.7(4)
C18 C17 H17 120.2
C16 C17 H17 120.2
C17 C18 C19 122.0(5)
C17 C18 H18 119.0
C19 C18 H18 119.0
C18 C19 C14 118.6(5)
C18 C19 H19 120.7
C14 C19 H19 120.7
C21 C20 C25 115.9(3)
C21 C20 B 120.2(3)
C25 C20 B 123.8(3)
C22 C21 C20 122.9(3)
C22 C21 H21 118.5
C20 C21 H21 118.5
C23 C22 C21 119.5(3)
C23 C22 H22 120.3
C21 C22 H22 120.3
C24 C23 C22 119.3(3)
C24 C23 H23 120.4
C22 C23 H23 120.4
C23 C24 C25 121.0(3)
C23 C24 H24 119.5
C25 C24 H24 119.5
C24 C25 C20 121.4(3)
C24 C25 H25 119.3
C20 C25 H25 119.3
C31 C26 C27 115.4(3)
C31 C26 B 122.5(3)
C27 C26 B 122.1(3)
C28 C27 C26 121.7(3)
C28 C27 H27 119.1
C26 C27 H27 119.1
C29 C28 C27 120.7(3)
C29 C28 H28 119.7
C27 C28 H28 119.7
C28 C29 C30 119.4(3)
C28 C29 H29 120.3
C30 C29 H29 120.3
C31 C30 C29 119.6(3)
C31 C30 H30 120.2
C29 C30 H30 120.2
C30 C31 C26 123.2(3)
C30 C31 H31 118.4
C26 C31 H31 118.4

loop_
_geom_bond_atom_site_label_1
_geom_bond_atom_site_label_2
_geom_bond_distance
B O 1.506(4)
B N1 1.595(4)
B C20 1.602(5)
B C26 1.609(5)
O C1 1.346(3)
N1 C7 1.332(3)
N1 C8 1.405(4)
N3 C7 1.359(4)
N3 C13 1.404(4)
N3 C14 1.442(4)
C1 C2 1.403(4)
C1 C6 1.405(4)
C2 C3 1.370(4)
C2 H2 0.9300
C3 C4 1.381(5)
C3 H3 0.9300
C4 C5 1.378(4)
C4 H4 0.9300
C5 C6 1.395(4)
C5 H5 0.9300
C6 C7 1.450(4)
C8 C13 1.375(4)
C8 C9 1.401(4)
C9 C10 1.376(4)
C9 H9 0.9300
C10 C11 1.386(5)
C10 H10 0.9300
C11 C12 1.385(4)
C11 H11 0.9300
C12 C13 1.390(4)
C12 H12 0.9300
C14 C15 1.355(5)
C14 C19 1.380(5)
C15 C16 1.393(6)
C15 H15 0.9300
C16 C17 1.387(8)
C16 H16 0.9300
C17 C18 1.338(8)
C17 H17 0.9300
C18 C19 1.351(6)
C18 H18 0.9300
C19 H19 0.9300
C20 C21 1.393(4)
C20 C25 1.402(4)
C21 C22 1.382(5)
C21 H21 0.9300
C22 C23 1.381(5)
C22 H22 0.9300
C23 C24 1.372(5)
C23 H23 0.9300
C24 C25 1.380(5)
C24 H24 0.9300
C25 H25 0.9300
C26 C31 1.393(4)
C26 C27 1.409(4)
C27 C28 1.387(5)
C27 H27 0.9300
C28 C29 1.366(5)
C28 H28 0.9300
C29 C30 1.387(5)
C29 H29 0.9300
C30 C31 1.377(5)
C30 H30 0.9300
C31 H31 0.9300
